data_2021344
loop_
_publ_author_name
'Dwivedi, Bhavna'
'Das, Dinabandhu'

_publ_section_title
;
 Polymorphism in some new bis-hydrazone compounds
;
_journal_issue 12
_journal_name_full 'Acta Crystallographica Section C'
_journal_page_first
;
;
_journal_paper_doi 10.1107/S2053229618014286
_journal_volume 74
_journal_year 2018
_chemical_formula_iupac 'C30 H22 F4 N4'
_chemical_formula_moiety 'C30 H22 F4 N4'
_chemical_formula_sum 'C30 H22 F4 N4'
_chemical_formula_weight 514.51
_chemical_name_systematic
;
Butane-2,3-dione 2,3-bis{[bis(4-fluorophenyl)methylidene]hydrazone}
;
_space_group_crystal_system monoclinic
_space_group_IT_number 14
_space_group_name_Hall '-P 2yn'
_space_group_name_H-M_alt 'P 1 21/n 1'
_symmetry_space_group_name_Hall '-P 2yn'
_symmetry_space_group_name_H-M 'P 1 21/n 1'
_atom_sites_solution_hydrogens geom
_audit_creation_method SHELXL-2016/6
_cell_angle_alpha 90
_cell_angle_beta 90.465(14)
_cell_angle_gamma 90
_cell_formula_units_Z 2
_cell_length_a 5.6693(12)
_cell_length_b 7.642(3)
_cell_length_c 30.891(7)
_cell_measurement_reflns_used 3667
_cell_measurement_temperature 298(2)
_cell_measurement_theta_max 25.26
_cell_measurement_theta_min 2.63
_cell_volume 1338.3(7)
_computing_cell_refinement
;
SAINT (Bruker, 2012)
;
_computing_data_collection
;
APEX3 (Bruker, 2012)
;
_computing_data_reduction
;
SAINT (Bruker, 2012)
;
_computing_molecular_graphics
;
X-SEED (Barbour, 2001)
;
_computing_structure_refinement
;
SHELXL2016 (Sheldrick, 2015)
;
_computing_structure_solution
;
SHELXS97 (Sheldrick, 2008)
;
_diffrn_ambient_temperature 298(2)
_diffrn_measured_fraction_theta_full 0.963
_diffrn_measured_fraction_theta_max 0.919
_diffrn_measurement_device_type 'Bruker APEXIII CMOS detector'
_diffrn_measurement_method 'phi and omega scans'
_diffrn_radiation_type MoK\a
_diffrn_radiation_wavelength 0.71073
_diffrn_reflns_av_R_equivalents 0.0333
_diffrn_reflns_av_unetI/netI 0.0335
_diffrn_reflns_limit_h_max 7
_diffrn_reflns_limit_h_min -5
_diffrn_reflns_limit_k_max 9
_diffrn_reflns_limit_k_min -10
_diffrn_reflns_limit_l_max 32
_diffrn_reflns_limit_l_min -41
_diffrn_reflns_number 10103
_diffrn_reflns_theta_full 25.000
_diffrn_reflns_theta_max 28.293
_diffrn_reflns_theta_min 2.638
_diffrn_source microfocus
_exptl_absorpt_coefficient_mu 0.096
_exptl_absorpt_correction_T_max 0.745
_exptl_absorpt_correction_T_min 0.636
_exptl_absorpt_correction_type multi-scan
_exptl_absorpt_process_details
;
(SADABS; Bruker, 2012)
;
_exptl_crystal_colour yello
_exptl_crystal_density_diffrn 1.277
_exptl_crystal_description block
_exptl_crystal_F_000 532
_exptl_crystal_size_max 0.450
_exptl_crystal_size_mid 0.350
_exptl_crystal_size_min 0.260
_refine_diff_density_max 0.169
_refine_diff_density_min -0.151
_refine_ls_extinction_coef 0.041(4)
_refine_ls_extinction_expression Fc^*^=kFc[1+0.001xFc^2^\l^3^/sin(2\q)]^-1/4^
_refine_ls_extinction_method
;
SHELXL2016 (Sheldrick, 2015)
;
_refine_ls_goodness_of_fit_ref 1.035
_refine_ls_hydrogen_treatment constr
_refine_ls_matrix_type full
_refine_ls_number_parameters 174
_refine_ls_number_reflns 3061
_refine_ls_number_restraints 0
_refine_ls_restrained_S_all 1.035
_refine_ls_R_factor_all 0.0916
_refine_ls_R_factor_gt 0.0524
_refine_ls_shift/su_max 0.000
_refine_ls_shift/su_mean 0.000
_refine_ls_structure_factor_coef Fsqd
_refine_ls_weighting_details 'w=1/[\s^2^(Fo^2^)+(0.0584P)^2^+0.3161P] where P=(Fo^2^+2Fc^2^)/3'
_refine_ls_weighting_scheme calc
_refine_ls_wR_factor_gt 0.1255
_refine_ls_wR_factor_ref 0.1443
_reflns_number_gt 1935
_reflns_number_total 3061
_reflns_threshold_expression 'I > 2\s(I)'
_cod_data_source_file uk3160sup1.cif
_cod_data_source_block 1b
_cod_original_cell_volume 1338.3(6)
_cod_database_code 2021344
_shelx_space_group_comment
;
The symmetry employed for this shelxl refinement is uniquely defined
by the following loop, which should always be used as a source of
symmetry information in preference to the above space-group names.
They are only intended as comments.
;
_shelx_estimated_absorpt_t_min 0.958
_shelx_estimated_absorpt_t_max 0.975

loop_
_space_group_symop_operation_xyz
'x, y, z'
'-x+1/2, y+1/2, -z+1/2'
'-x, -y, -z'
'x-1/2, -y-1/2, z-1/2'

loop_
_atom_site_type_symbol
_atom_site_label
_atom_site_fract_x
_atom_site_fract_y
_atom_site_fract_z
_atom_site_U_iso_or_equiv
_atom_site_adp_type
_atom_site_calc_flag
_atom_site_occupancy
F F1 0.6152(2) 0.3088(2) 0.79255(4) 0.0928(5) Uani d 1
F F2 -0.0570(4) 1.1624(2) 0.59694(6) 0.1404(8) Uani d 1
N N1 0.5648(3) 0.4745(2) 0.59372(5) 0.0605(5) Uani d 1
N N2 0.5523(3) 0.5550(2) 0.55334(5) 0.0624(5) Uani d 1
C C1 0.4633(3) 0.5572(2) 0.62460(5) 0.0476(4) Uani d 1
C C2 0.5009(3) 0.4877(2) 0.66911(5) 0.0461(4) Uani d 1
C C3 0.6985(3) 0.3899(3) 0.67922(6) 0.0619(5) Uani d 1
H H3 0.807904 0.365405 0.657788 0.074 Uiso calc 1
C C4 0.7359(4) 0.3281(3) 0.72052(7) 0.0686(6) Uani d 1
H H4 0.869088 0.261993 0.727175 0.082 Uiso calc 1
C C5 0.5739(4) 0.3657(3) 0.75146(6) 0.0615(5) Uani d 1
C C6 0.3757(4) 0.4583(3) 0.74311(6) 0.0610(5) Uani d 1
H H6 0.265914 0.479374 0.764705 0.073 Uiso calc 1
C C7 0.3406(3) 0.5210(2) 0.70149(5) 0.0535(5) Uani d 1
H H7 0.206585 0.586761 0.695233 0.064 Uiso calc 1
C C8 0.3186(3) 0.7161(2) 0.61840(5) 0.0465(4) Uani d 1
C C9 0.3905(3) 0.8732(2) 0.63630(6) 0.0593(5) Uani d 1
H H9 0.525660 0.876956 0.653542 0.071 Uiso calc 1
C C10 0.2636(5) 1.0247(3) 0.62881(7) 0.0753(6) Uani d 1
H H10 0.313131 1.131248 0.640225 0.090 Uiso calc 1
C C11 0.0648(5) 1.0132(3) 0.60434(7) 0.0806(7) Uani d 1
C C12 -0.0153(4) 0.8608(4) 0.58702(7) 0.0821(7) Uani d 1
H H12 -0.154116 0.857752 0.570795 0.098 Uiso calc 1
C C13 0.1135(3) 0.7115(3) 0.59404(6) 0.0636(5) Uani d 1
H H13 0.062176 0.606026 0.582268 0.076 Uiso calc 1
C C14 0.4985(3) 0.4570(3) 0.52148(6) 0.0599(5) Uani d 1
C C15 0.4332(7) 0.2697(3) 0.52493(8) 0.1123(10) Uani d 1
H H15A 0.506145 0.220121 0.550263 0.168 Uiso calc 1
H H15B 0.486304 0.208298 0.499700 0.168 Uiso calc 1
H H15C 0.264966 0.259319 0.527049 0.168 Uiso calc 1

loop_
_atom_site_aniso_label
_atom_site_aniso_U_11
_atom_site_aniso_U_22
_atom_site_aniso_U_33
_atom_site_aniso_U_12
_atom_site_aniso_U_13
_atom_site_aniso_U_23
F1 0.1043(10) 0.1121(11) 0.0615(8) -0.0147(8) -0.0225(7) 0.0356(7)
F2 0.1773(17) 0.1235(14) 0.1205(13) 0.0994(13) 0.0055(12) 0.0129(10)
N1 0.0834(11) 0.0578(10) 0.0405(8) 0.0143(8) -0.0003(7) -0.0040(7)
N2 0.0882(11) 0.0600(10) 0.0390(8) 0.0121(8) 0.0035(7) -0.0022(7)
C1 0.0560(10) 0.0475(10) 0.0393(9) 0.0018(8) -0.0041(7) -0.0065(7)
C2 0.0549(9) 0.0421(9) 0.0412(9) 0.0001(8) -0.0060(7) -0.0045(7)
C3 0.0644(11) 0.0643(13) 0.0568(11) 0.0153(10) -0.0012(9) 0.0009(9)
C4 0.0668(12) 0.0679(14) 0.0709(14) 0.0113(10) -0.0160(11) 0.0142(10)
C5 0.0735(13) 0.0632(13) 0.0474(11) -0.0153(10) -0.0166(10) 0.0164(9)
C6 0.0656(11) 0.0731(14) 0.0443(10) -0.0059(10) 0.0010(8) 0.0055(9)
C7 0.0539(10) 0.0610(12) 0.0456(10) 0.0038(9) -0.0034(8) 0.0025(8)
C8 0.0540(9) 0.0521(11) 0.0334(8) 0.0049(8) -0.0004(7) -0.0005(7)
C9 0.0697(12) 0.0552(12) 0.0531(11) 0.0029(10) -0.0037(9) -0.0033(9)
C10 0.1071(18) 0.0498(12) 0.0691(14) 0.0106(12) 0.0096(13) -0.0027(10)
C11 0.0979(17) 0.0819(17) 0.0622(13) 0.0488(14) 0.0088(12) 0.0118(12)
C12 0.0702(13) 0.114(2) 0.0621(13) 0.0359(14) -0.0100(11) -0.0066(13)
C13 0.0595(11) 0.0762(14) 0.0551(11) 0.0095(10) -0.0064(9) -0.0108(10)
C14 0.0810(13) 0.0583(12) 0.0405(9) 0.0098(10) 0.0051(9) -0.0051(8)
C15 0.208(3) 0.0757(18) 0.0530(13) -0.0251(19) -0.0078(16) 0.0033(12)

loop_
_atom_type_symbol
_atom_type_description
_atom_type_scat_dispersion_real
_atom_type_scat_dispersion_imag
_atom_type_scat_source
C C 0.0033 0.0016 'International Tables Vol C Tables 4.2.6.8 and 6.1.1.4'
H H 0.0000 0.0000 'International Tables Vol C Tables 4.2.6.8 and 6.1.1.4'
N N 0.0061 0.0033 'International Tables Vol C Tables 4.2.6.8 and 6.1.1.4'
F F 0.0171 0.0103 'International Tables Vol C Tables 4.2.6.8 and 6.1.1.4'

loop_
_geom_angle_atom_site_label_1
_geom_angle_atom_site_label_2
_geom_angle_atom_site_label_3
_geom_angle_site_symmetry_1
_geom_angle_site_symmetry_3
_geom_angle
C1 N1 N2 . . 115.37(15)
C14 N2 N1 . . 116.34(17)
N1 C1 C8 . . 124.04(15)
N1 C1 C2 . . 116.69(16)
C8 C1 C2 . . 119.26(14)
C3 C2 C7 . . 118.28(16)
C3 C2 C1 . . 120.83(15)
C7 C2 C1 . . 120.89(16)
C4 C3 C2 . . 120.98(18)
C4 C3 H3 . . 119.5
C2 C3 H3 . . 119.5
C5 C4 C3 . . 118.61(18)
C5 C4 H4 . . 120.7
C3 C4 H4 . . 120.7
C6 C5 F1 . . 118.82(19)
C6 C5 C4 . . 122.77(17)
F1 C5 C4 . . 118.40(19)
C5 C6 C7 . . 118.12(18)
C5 C6 H6 . . 120.9
C7 C6 H6 . . 120.9
C2 C7 C6 . . 121.22(17)
C2 C7 H7 . . 119.4
C6 C7 H7 . . 119.4
C13 C8 C9 . . 119.00(17)
C13 C8 C1 . . 120.95(16)
C9 C8 C1 . . 120.03(15)
C8 C9 C10 . . 120.62(19)
C8 C9 H9 . . 119.7
C10 C9 H9 . . 119.7
C11 C10 C9 . . 118.0(2)
C11 C10 H10 . . 121.0
C9 C10 H10 . . 121.0
F2 C11 C10 . . 117.5(3)
F2 C11 C12 . . 119.2(2)
C10 C11 C12 . . 123.3(2)
C11 C12 C13 . . 118.4(2)
C11 C12 H12 . . 120.8
C13 C12 H12 . . 120.8
C12 C13 C8 . . 120.7(2)
C12 C13 H13 . . 119.7
C8 C13 H13 . . 119.7
N2 C14 C14 . 3_666 115.4(2)
N2 C14 C15 . . 124.83(18)
C14 C14 C15 3_666 . 119.8(2)
C14 C15 H15A . . 109.5
C14 C15 H15B . . 109.5
H15A C15 H15B . . 109.5
C14 C15 H15C . . 109.5
H15A C15 H15C . . 109.5
H15B C15 H15C . . 109.5

loop_
_geom_bond_atom_site_label_1
_geom_bond_atom_site_label_2
_geom_bond_site_symmetry_2
_geom_bond_distance
F1 C5 . 1.360(2)
F2 C11 . 1.351(3)
N1 C1 . 1.284(2)
N1 N2 . 1.392(2)
N2 C14 . 1.272(2)
C1 C8 . 1.477(2)
C1 C2 . 1.488(2)
C2 C3 . 1.380(3)
C2 C7 . 1.381(2)
C3 C4 . 1.375(3)
C3 H3 . 0.9300
C4 C5 . 1.362(3)
C4 H4 . 0.9300
C5 C6 . 1.351(3)
C6 C7 . 1.385(2)
C6 H6 . 0.9300
C7 H7 . 0.9300
C8 C13 . 1.380(3)
C8 C9 . 1.382(2)
C9 C10 . 1.382(3)
C9 H9 . 0.9300
C10 C11 . 1.355(4)
C10 H10 . 0.9300
C11 C12 . 1.359(4)
C12 C13 . 1.371(3)
C12 H12 . 0.9300
C13 H13 . 0.9300
C14 C14 3_666 1.481(4)
C14 C15 . 1.483(3)
C15 H15A . 0.9600
C15 H15B . 0.9600
C15 H15C . 0.9600

_cod_database_fobs_code 2021344
